data_4327194
loop_
_publ_author_name
'Alexander M. Whyte'
'Benjamin Roach'
'David K. Henderson'
'Peter A. Tasker'
'Michio M. Matsushita'
'Kunio Awaga'
'Fraser J. White'
'Patricia Richardson'
'Neil Robertson'

_publ_contact_author_email fraser.white@ed.ac.uk
_publ_contact_author_name 'Fraser J. White'
_publ_section_title
;
 Structural, Magnetic, and Electronic Properties of Phenolic Oxime
 Complexes of Cu and Ni
;
_journal_name_full 'Inorganic Chemistry'
_journal_page_first 12867
_journal_page_last 12876
_journal_paper_doi 10.1021/ic2020644
_journal_volume 50
_journal_year 2011
_chemical_compound_source 'Alex Whyte'
_chemical_formula_moiety 'C32 H48 Cu N2 O4'
_chemical_formula_sum 'C32 H48 Cu N2 O4'
_chemical_formula_weight 588.26
_chemical_name_systematic
; 
 ? 
;
_space_group_IT_number 14
_symmetry_cell_setting monoclinic
_symmetry_space_group_name_Hall '-P 2ybc'
_symmetry_space_group_name_H-M 'P 1 21/c 1'
_atom_sites_solution_hydrogens geom
_atom_sites_solution_primary direct
_atom_sites_solution_secondary difmap
_audit_creation_method SHELXL-97
_cell_angle_alpha 90.00
_cell_angle_beta 99.1820(10)
_cell_angle_gamma 90.00
_cell_formula_units_Z 2
_cell_length_a 6.1722(2)
_cell_length_b 13.2067(4)
_cell_length_c 18.4654(4)
_cell_measurement_reflns_used 9996
_cell_measurement_temperature 100(2)
_cell_measurement_theta_max 27.1065
_cell_measurement_theta_min 2.2345
_cell_volume 1485.91(7)
_computing_cell_refinement Saint
_computing_data_reduction Saint
_computing_molecular_graphics Shelxp
_computing_publication_material 'Platon, encifer'
_computing_structure_refinement 'SHELXL-97 (Sheldrick, 2008)'
_computing_structure_solution 'Shelxs Sheldrick'
_diffrn_ambient_temperature 100(2)
_diffrn_measured_fraction_theta_full 0.994
_diffrn_measured_fraction_theta_max 0.994
_diffrn_measurement_device_type 'Bruker Apex II CCD on D8'
_diffrn_measurement_method 'Phi and Omega scans'
_diffrn_radiation_monochromator graphite
_diffrn_radiation_source 'fine-focus sealed tube'
_diffrn_radiation_type MoK\a
_diffrn_radiation_wavelength 0.71073
_diffrn_reflns_av_R_equivalents 0.0217
_diffrn_reflns_av_sigmaI/netI 0.0167
_diffrn_reflns_limit_h_max 7
_diffrn_reflns_limit_h_min -7
_diffrn_reflns_limit_k_max 16
_diffrn_reflns_limit_k_min -12
_diffrn_reflns_limit_l_max 23
_diffrn_reflns_limit_l_min -23
_diffrn_reflns_number 14285
_diffrn_reflns_theta_full 27.11
_diffrn_reflns_theta_max 27.11
_diffrn_reflns_theta_min 1.90
_exptl_absorpt_coefficient_mu 0.774
_exptl_absorpt_correction_T_max 0.9095
_exptl_absorpt_correction_T_min 0.8078
_exptl_absorpt_correction_type multi-scan
_exptl_absorpt_process_details 'SADABS 2007/2'
_exptl_crystal_colour brown
_exptl_crystal_density_diffrn 1.315
_exptl_crystal_description block
_exptl_crystal_F_000 630
_exptl_crystal_recrystallization_method 'slow evaporation of MeOH/DCM/THF solution'
_exptl_crystal_size_max 0.37
_exptl_crystal_size_mid 0.31
_exptl_crystal_size_min 0.12
_refine_diff_density_max 0.714
_refine_diff_density_min -0.629
_refine_diff_density_rms 0.058
_refine_ls_extinction_method none
_refine_ls_goodness_of_fit_ref 1.058
_refine_ls_hydrogen_treatment mixed
_refine_ls_matrix_type full
_refine_ls_number_parameters 247
_refine_ls_number_reflns 3246
_refine_ls_number_restraints 115
_refine_ls_restrained_S_all 1.214
_refine_ls_R_factor_all 0.0328
_refine_ls_R_factor_gt 0.0299
_refine_ls_shift/su_max 0.001
_refine_ls_shift/su_mean 0.000
_refine_ls_structure_factor_coef Fsqd
_refine_ls_weighting_details 'calc w=1/[\s^2^(Fo^2^)+(0.0482P)^2^+0.8614P] where P=(Fo^2^+2Fc^2^)/3'
_refine_ls_weighting_scheme calc
_refine_ls_wR_factor_gt 0.0819
_refine_ls_wR_factor_ref 0.0841
_reflns_number_gt 2979
_reflns_number_total 3246
_reflns_threshold_expression >2sigma(I)
_cod_data_source_file ic2020644_si_001_5.cif
_cod_data_source_block nr0003
_cod_original_sg_symbol_H-M 'P 21/c'
_cod_database_code 4327194

loop_
_symmetry_equiv_pos_as_xyz
'x, y, z'
'-x, y+1/2, -z+1/2'
'-x, -y, -z'
'x, -y-1/2, z-1/2'

loop_
_atom_site_label
_atom_site_type_symbol
_atom_site_fract_x
_atom_site_fract_y
_atom_site_fract_z
_atom_site_U_iso_or_equiv
_atom_site_adp_type
_atom_site_occupancy
_atom_site_symmetry_multiplicity
_atom_site_calc_flag
_atom_site_refinement_flags
_atom_site_disorder_assembly
_atom_site_disorder_group
Cu1 Cu 0.0000 0.0000 0.0000 0.01252(11) Uani 1 2 d S . .
O1 O 0.17759(19) -0.07723(9) 0.07092(7) 0.0176(3) Uani 1 1 d . . .
C1 C 0.1222(3) -0.15562(12) 0.10894(9) 0.0140(3) Uani 1 1 d . . .
C2 C -0.0807(2) -0.20811(12) 0.09363(9) 0.0137(3) Uani 1 1 d . . .
C3 C -0.1140(3) -0.29111(13) 0.13863(9) 0.0173(3) Uani 1 1 d . . .
H3 H -0.2506 -0.3256 0.1289 0.021 Uiso 1 1 calc R . .
C4 C 0.0407(3) -0.32554(13) 0.19638(9) 0.0160(3) Uani 1 1 d D A .
C5 C 0.2376(3) -0.27138(12) 0.21074(9) 0.0158(3) Uani 1 1 d . . .
H5 H 0.3462 -0.2911 0.2507 0.019 Uiso 1 1 calc R . .
C6 C 0.2769(3) -0.18977(12) 0.16791(9) 0.0159(3) Uani 1 1 d . . .
H6 H 0.4136 -0.1555 0.1787 0.019 Uiso 1 1 calc R . .
C21 C -0.2554(3) -0.18095(12) 0.03269(9) 0.0142(3) Uani 1 1 d . . .
N22 N -0.2400(2) -0.09823(11) -0.00363(7) 0.0147(3) Uani 1 1 d . . .
O23 O -0.41798(19) -0.08018(10) -0.05915(7) 0.0195(3) Uani 1 1 d D . .
H23 H -0.386(4) -0.0248(15) -0.0735(14) 0.029 Uiso 1 1 d D . .
C24 C -0.4516(3) -0.24882(14) 0.01228(10) 0.0187(3) Uani 1 1 d . . .
H24A H -0.5571 -0.2366 0.0457 0.028 Uiso 1 1 calc R . .
H24B H -0.4044 -0.3197 0.0160 0.028 Uiso 1 1 calc R . .
H24C H -0.5210 -0.2343 -0.0382 0.028 Uiso 1 1 calc R . .
C41 C -0.0030(3) -0.42011(14) 0.24039(10) 0.0210(4) Uani 1 1 d DU . .
C45 C 0.1085(3) -0.56245(15) 0.14419(11) 0.0285(4) Uani 1 1 d DU . .
C42 C -0.2145(5) -0.4046(2) 0.27227(19) 0.0216(6) Uani 0.746(4) 1 d PDU A 1
H42A H -0.3360 -0.3911 0.2324 0.032 Uiso 0.746(4) 1 calc PR A 1
H42B H -0.1965 -0.3470 0.3062 0.032 Uiso 0.746(4) 1 calc PR A 1
H42C H -0.2464 -0.4658 0.2987 0.032 Uiso 0.746(4) 1 calc PR A 1
C43 C 0.1798(4) -0.44636(18) 0.30115(13) 0.0200(5) Uani 0.746(4) 1 d PDU A 1
H43A H 0.1927 -0.3935 0.3389 0.030 Uiso 0.746(4) 1 calc PR A 1
H43B H 0.3179 -0.4513 0.2815 0.030 Uiso 0.746(4) 1 calc PR A 1
H43C H 0.1484 -0.5114 0.3228 0.030 Uiso 0.746(4) 1 calc PR A 1
C44 C -0.0636(4) -0.51558(17) 0.18608(13) 0.0173(5) Uani 0.746(4) 1 d PDU A 1
H44A H -0.1161 -0.5704 0.2155 0.021 Uiso 0.746(4) 1 calc PR A 1
H44B H -0.1900 -0.4950 0.1490 0.021 Uiso 0.746(4) 1 calc PR A 1
C46 C 0.2894(7) -0.6203(3) 0.1893(2) 0.0265(9) Uani 0.746(4) 1 d PDU A 1
H46A H 0.2291 -0.6617 0.2254 0.040 Uiso 0.746(4) 1 calc PR A 1
H46B H 0.3977 -0.5729 0.2148 0.040 Uiso 0.746(4) 1 calc PR A 1
H46C H 0.3604 -0.6643 0.1573 0.040 Uiso 0.746(4) 1 calc PR A 1
C47 C -0.0359(5) -0.6463(2) 0.09364(15) 0.0271(6) Uani 0.746(4) 1 d PDU A 1
H47A H -0.0975 -0.6946 0.1251 0.041 Uiso 0.746(4) 1 calc PR A 1
H47B H 0.0579 -0.6824 0.0641 0.041 Uiso 0.746(4) 1 calc PR A 1
H47C H -0.1553 -0.6126 0.0611 0.041 Uiso 0.746(4) 1 calc PR A 1
C48 C 0.1961(13) -0.4917(6) 0.0898(5) 0.0239(17) Uani 0.746(4) 1 d PDU A 1
H48A H 0.2753 -0.5314 0.0576 0.036 Uiso 0.746(4) 1 calc PR A 1
H48B H 0.2958 -0.4420 0.1169 0.036 Uiso 0.746(4) 1 calc PR A 1
H48C H 0.0731 -0.4563 0.0602 0.036 Uiso 0.746(4) 1 calc PR A 1
C42' C -0.2325(13) -0.4370(8) 0.2447(6) 0.025(2) Uani 0.254(4) 1 d PDU A 2
H42D H -0.3103 -0.4573 0.1965 0.037 Uiso 0.254(4) 1 calc PR A 2
H42E H -0.2971 -0.3744 0.2602 0.037 Uiso 0.254(4) 1 calc PR A 2
H42F H -0.2454 -0.4907 0.2804 0.037 Uiso 0.254(4) 1 calc PR A 2
C43' C 0.0903(11) -0.3872(5) 0.3266(3) 0.0214(16) Uani 0.254(4) 1 d PDU A 2
H43D H 0.0039 -0.3303 0.3406 0.032 Uiso 0.254(4) 1 calc PR A 2
H43E H 0.2446 -0.3671 0.3309 0.032 Uiso 0.254(4) 1 calc PR A 2
H43F H 0.0773 -0.4448 0.3591 0.032 Uiso 0.254(4) 1 calc PR A 2
C44' C 0.1458(11) -0.5060(5) 0.2266(3) 0.0195(15) Uani 0.254(4) 1 d PDU A 2
H44C H 0.1342 -0.5589 0.2637 0.023 Uiso 0.254(4) 1 calc PR A 2
H44D H 0.2984 -0.4803 0.2360 0.023 Uiso 0.254(4) 1 calc PR A 2
C46' C 0.287(2) -0.6455(9) 0.1673(6) 0.024(2) Uani 0.254(4) 1 d PDU A 2
H46D H 0.2479 -0.6851 0.2082 0.037 Uiso 0.254(4) 1 calc PR A 2
H46E H 0.4299 -0.6129 0.1827 0.037 Uiso 0.254(4) 1 calc PR A 2
H46F H 0.2959 -0.6904 0.1256 0.037 Uiso 0.254(4) 1 calc PR A 2
C47' C -0.0952(12) -0.5845(6) 0.1205(4) 0.0282(19) Uani 0.254(4) 1 d PDU A 2
H47D H -0.1054 -0.6236 0.0750 0.042 Uiso 0.254(4) 1 calc PR A 2
H47E H -0.1803 -0.5219 0.1111 0.042 Uiso 0.254(4) 1 calc PR A 2
H47F H -0.1540 -0.6247 0.1575 0.042 Uiso 0.254(4) 1 calc PR A 2
C48' C 0.228(3) -0.4809(15) 0.1025(14) 0.019(4) Uani 0.254(4) 1 d PDU A 2
H48D H 0.2664 -0.5107 0.0576 0.028 Uiso 0.254(4) 1 calc PR A 2
H48E H 0.3621 -0.4583 0.1342 0.028 Uiso 0.254(4) 1 calc PR A 2
H48F H 0.1305 -0.4228 0.0898 0.028 Uiso 0.254(4) 1 calc PR A 2

loop_
_atom_site_aniso_label
_atom_site_aniso_U_11
_atom_site_aniso_U_22
_atom_site_aniso_U_33
_atom_site_aniso_U_23
_atom_site_aniso_U_13
_atom_site_aniso_U_12
Cu1 0.01314(16) 0.01138(16) 0.01262(16) 0.00155(10) 0.00075(10) -0.00094(9)
O1 0.0162(6) 0.0155(6) 0.0200(6) 0.0057(5) -0.0006(4) -0.0032(4)
C1 0.0160(7) 0.0120(7) 0.0144(7) -0.0008(6) 0.0036(6) 0.0007(6)
C2 0.0139(7) 0.0134(7) 0.0140(7) 0.0007(6) 0.0023(6) 0.0018(6)
C3 0.0126(7) 0.0179(8) 0.0219(8) 0.0031(7) 0.0036(6) -0.0007(6)
C4 0.0150(7) 0.0158(8) 0.0179(8) 0.0041(6) 0.0049(6) 0.0026(6)
C5 0.0167(7) 0.0158(8) 0.0144(7) 0.0003(6) 0.0005(6) 0.0037(6)
C6 0.0152(7) 0.0144(7) 0.0174(8) -0.0012(6) 0.0003(6) -0.0017(6)
C21 0.0133(7) 0.0143(7) 0.0153(7) -0.0007(6) 0.0031(6) 0.0001(6)
N22 0.0125(6) 0.0163(7) 0.0140(6) 0.0014(5) -0.0015(5) 0.0002(5)
O23 0.0166(6) 0.0202(6) 0.0189(6) 0.0071(5) -0.0056(5) -0.0033(5)
C24 0.0161(7) 0.0179(8) 0.0211(8) 0.0025(7) 0.0001(6) -0.0039(6)
C41 0.0186(8) 0.0207(8) 0.0249(9) 0.0109(7) 0.0071(7) 0.0033(7)
C45 0.0335(10) 0.0237(9) 0.0312(10) 0.0103(8) 0.0138(8) 0.0090(8)
C42 0.0212(13) 0.0194(16) 0.0260(17) 0.0060(12) 0.0093(12) 0.0018(11)
C43 0.0223(11) 0.0194(12) 0.0174(11) 0.0051(9) 0.0005(9) -0.0023(9)
C44 0.0165(11) 0.0144(10) 0.0208(11) 0.0041(9) 0.0025(9) -0.0014(8)
C46 0.0273(15) 0.023(2) 0.029(2) 0.0007(15) 0.0011(15) 0.0061(14)
C47 0.0332(14) 0.0225(13) 0.0250(13) -0.0039(11) 0.0027(10) -0.0036(10)
C48 0.031(2) 0.021(2) 0.021(4) -0.002(2) 0.009(2) -0.0017(15)
C42' 0.023(4) 0.021(5) 0.031(5) 0.012(4) 0.007(4) 0.004(3)
C43' 0.023(3) 0.021(3) 0.021(3) 0.010(3) 0.007(3) 0.005(3)
C44' 0.016(3) 0.018(3) 0.024(3) 0.009(3) 0.004(3) 0.004(2)
C46' 0.036(5) 0.014(5) 0.022(6) -0.002(4) 0.002(4) 0.000(4)
C47' 0.026(4) 0.034(4) 0.021(4) -0.005(3) -0.006(3) -0.013(3)
C48' 0.032(8) 0.019(6) 0.006(6) 0.000(5) 0.007(5) 0.009(5)

loop_
_atom_type_symbol
_atom_type_description
_atom_type_scat_dispersion_real
_atom_type_scat_dispersion_imag
_atom_type_scat_source
C C 0.0033 0.0016 'International Tables Vol C Tables 4.2.6.8 and 6.1.1.4'
H H 0.0000 0.0000 'International Tables Vol C Tables 4.2.6.8 and 6.1.1.4'
N N 0.0061 0.0033 'International Tables Vol C Tables 4.2.6.8 and 6.1.1.4'
O O 0.0106 0.0060 'International Tables Vol C Tables 4.2.6.8 and 6.1.1.4'
Cu Cu 0.3201 1.2651 'International Tables Vol C Tables 4.2.6.8 and 6.1.1.4'

loop_
_geom_angle_atom_site_label_1
_geom_angle_atom_site_label_2
_geom_angle_atom_site_label_3
_geom_angle
_geom_angle_site_symmetry_1
_geom_angle_site_symmetry_3
O1 Cu1 O1 180.0 3 .
O1 Cu1 N22 88.96(5) 3 .
O1 Cu1 N22 91.04(5) . .
O1 Cu1 N22 91.04(5) 3 3
O1 Cu1 N22 88.96(5) . 3
N22 Cu1 N22 180.0 . 3
C1 O1 Cu1 128.65(10) . .
O1 C1 C6 117.42(14) . .
O1 C1 C2 124.72(15) . .
C6 C1 C2 117.85(14) . .
C3 C2 C1 117.96(14) . .
C3 C2 C21 118.80(14) . .
C1 C2 C21 123.23(14) . .
C4 C3 C2 124.03(15) . .
C4 C3 H3 118.0 . .
C2 C3 H3 118.0 . .
C3 C4 C5 116.63(15) . .
C3 C4 C41 120.96(15) . .
C5 C4 C41 122.40(15) . .
C6 C5 C4 121.14(15) . .
C6 C5 H5 119.4 . .
C4 C5 H5 119.4 . .
C5 C6 C1 122.36(15) . .
C5 C6 H6 118.8 . .
C1 C6 H6 118.8 . .
N22 C21 C2 119.74(14) . .
N22 C21 C24 119.74(14) . .
C2 C21 C24 120.51(14) . .
C21 N22 O23 114.18(13) . .
C21 N22 Cu1 131.19(11) . .
O23 N22 Cu1 114.39(10) . .
N22 O23 H23 101.0(18) . .
C21 C24 H24A 109.5 . .
C21 C24 H24B 109.5 . .
H24A C24 H24B 109.5 . .
C21 C24 H24C 109.5 . .
H24A C24 H24C 109.5 . .
H24B C24 H24C 109.5 . .
C42' C41 C43 123.3(4) . .
C42' C41 C44' 121.4(5) . .
C43 C41 C44' 63.0(3) . .
C42' C41 C42 25.4(4) . .
C43 C41 C42 109.25(19) . .
C44' C41 C42 138.3(3) . .
C42' C41 C4 114.2(4) . .
C43 C41 C4 114.12(16) . .
C44' C41 C4 111.0(3) . .
C42 C41 C4 109.12(17) . .
C42' C41 C44 77.5(5) . .
C43 C41 C44 110.84(16) . .
C44' C41 C44 52.8(3) . .
C42 C41 C44 102.46(19) . .
C4 C41 C44 110.39(15) . .
C42' C41 C43' 100.3(5) . .
C43 C41 C43' 40.5(3) . .
C44' C41 C43' 103.4(3) . .
C42 C41 C43' 77.5(3) . .
C4 C41 C43' 103.3(3) . .
C44 C41 C43' 143.9(3) . .
C47' C45 C46 132.2(4) . .
C47' C45 C48 109.9(5) . .
C46 C45 C48 111.6(4) . .
C47' C45 C44 63.3(4) . .
C46 C45 C44 116.1(2) . .
C48 C45 C44 115.3(4) . .
C47' C45 C46' 122.5(6) . .
C46 C45 C46' 19.5(3) . .
C48 C45 C46' 107.4(7) . .
C44 C45 C46' 131.0(5) . .
C47' C45 C48' 119.6(8) . .
C46 C45 C48' 104.8(8) . .
C48 C45 C48' 11.5(12) . .
C44 C45 C48' 112.7(10) . .
C46' C45 C48' 104.3(9) . .
C47' C45 C47 40.3(4) . .
C46 C45 C47 105.4(2) . .
C48 C45 C47 105.0(4) . .
C44 C45 C47 101.75(17) . .
C46' C45 C47 88.7(5) . .
C48' C45 C47 116.3(10) . .
C47' C45 C44' 113.0(5) . .
C46 C45 C44' 74.9(3) . .
C48 C45 C44' 108.2(5) . .
C44 C45 C44' 51.1(3) . .
C46' C45 C44' 94.3(5) . .
C48' C45 C44' 97.6(11) . .
C47 C45 C44' 144.1(3) . .
C41 C42 H42A 109.5 . .
C41 C42 H42B 109.5 . .
C41 C42 H42C 109.5 . .
C41 C43 H43A 109.5 . .
C41 C43 H43B 109.5 . .
C41 C43 H43C 109.5 . .
C45 C44 C41 120.98(18) . .
C45 C44 H44A 107.1 . .
C41 C44 H44A 107.1 . .
C45 C44 H44B 107.1 . .
C41 C44 H44B 107.1 . .
H44A C44 H44B 106.8 . .
C45 C46 H46A 109.5 . .
C45 C46 H46B 109.5 . .
C45 C46 H46C 109.5 . .
C45 C47 H47A 109.5 . .
C45 C47 H47B 109.5 . .
C45 C47 H47C 109.5 . .
C45 C48 H48A 109.5 . .
C45 C48 H48B 109.5 . .
C45 C48 H48C 109.5 . .
C41 C42' H42D 109.5 . .
C41 C42' H42E 109.5 . .
H42D C42' H42E 109.5 . .
C41 C42' H42F 109.5 . .
H42D C42' H42F 109.5 . .
H42E C42' H42F 109.5 . .
C41 C43' H43D 109.5 . .
C41 C43' H43E 109.5 . .
H43D C43' H43E 109.5 . .
C41 C43' H43F 109.5 . .
H43D C43' H43F 109.5 . .
H43E C43' H43F 109.5 . .
C41 C44' C45 119.3(4) . .
C41 C44' H44C 107.5 . .
C45 C44' H44C 107.5 . .
C41 C44' H44D 107.5 . .
C45 C44' H44D 107.5 . .
H44C C44' H44D 107.0 . .
C45 C46' H46D 109.5 . .
C45 C46' H46E 109.5 . .
H46D C46' H46E 109.5 . .
C45 C46' H46F 109.5 . .
H46D C46' H46F 109.5 . .
H46E C46' H46F 109.5 . .
C45 C47' H47D 109.5 . .
C45 C47' H47E 109.5 . .
H47D C47' H47E 109.5 . .
C45 C47' H47F 109.5 . .
H47D C47' H47F 109.5 . .
H47E C47' H47F 109.5 . .
C45 C48' H48D 109.5 . .
C45 C48' H48E 109.5 . .
H48D C48' H48E 109.5 . .
C45 C48' H48F 109.5 . .
H48D C48' H48F 109.5 . .
H48E C48' H48F 109.5 . .

loop_
_geom_bond_atom_site_label_1
_geom_bond_atom_site_label_2
_geom_bond_distance
_geom_bond_site_symmetry_2
Cu1 O1 1.8704(11) 3
Cu1 O1 1.8704(11) .
Cu1 N22 1.9619(13) .
Cu1 N22 1.9619(13) 3
O1 C1 1.3261(19) .
C1 C6 1.403(2) .
C1 C2 1.420(2) .
C2 C3 1.410(2) .
C2 C21 1.473(2) .
C3 C4 1.390(2) .
C3 H3 0.9500 .
C4 C5 1.399(2) .
C4 C41 1.537(2) .
C5 C6 1.381(2) .
C5 H5 0.9500 .
C6 H6 0.9500 .
C21 N22 1.293(2) .
C21 C24 1.505(2) .
N22 O23 1.3985(17) .
O23 H23 0.812(18) .
C24 H24A 0.9800 .
C24 H24B 0.9800 .
C24 H24C 0.9800 .
C41 C42' 1.449(8) .
C41 C43 1.500(3) .
C41 C44' 1.507(6) .
C41 C42 1.529(3) .
C41 C44 1.617(3) .
C41 C43' 1.662(6) .
C45 C47' 1.297(7) .
C45 C46 1.492(4) .
C45 C48 1.532(5) .
C45 C44 1.541(3) .
C45 C46' 1.566(10) .
C45 C48' 1.575(12) .
C45 C47 1.621(3) .
C45 C44' 1.677(6) .
C42 H42A 0.9800 .
C42 H42B 0.9800 .
C42 H42C 0.9800 .
C43 H43A 0.9800 .
C43 H43B 0.9800 .
C43 H43C 0.9800 .
C44 H44A 0.9900 .
C44 H44B 0.9900 .
C46 H46A 0.9800 .
C46 H46B 0.9800 .
C46 H46C 0.9800 .
C47 H47A 0.9800 .
C47 H47B 0.9800 .
C47 H47C 0.9800 .
C48 H48A 0.9800 .
C48 H48B 0.9800 .
C48 H48C 0.9800 .
C42' H42D 0.9800 .
C42' H42E 0.9800 .
C42' H42F 0.9800 .
C43' H43D 0.9800 .
C43' H43E 0.9800 .
C43' H43F 0.9800 .
C44' H44C 0.9900 .
C44' H44D 0.9900 .
C46' H46D 0.9800 .
C46' H46E 0.9800 .
C46' H46F 0.9800 .
C47' H47D 0.9800 .
C47' H47E 0.9800 .
C47' H47F 0.9800 .
C48' H48D 0.9800 .
C48' H48E 0.9800 .
C48' H48F 0.9800 .
